data_7032830
loop_
_publ_author_name
'Phonsri, Wasinee'
'Harding, David J.'
'Harding, Phimphaka'
'Murray, Keith S.'
'Moubaraki, Boujemaa'
'Gass, Ian A.'
'Cashion, John D.'
'Jameson, Guy N. L.'
'Adams, Harry'

_publ_section_title
;
 Stepped spin crossover in Fe(iii) halogen substituted
 quinolylsalicylaldimine complexes.
;
_journal_issue 46
_journal_name_full 'Dalton transactions (Cambridge, England : 2003)'
_journal_page_first 17509
_journal_page_last 17518
_journal_paper_doi 10.1039/c4dt01701c
_journal_volume 43
_journal_year 2014
_chemical_formula_moiety 'C32 H20 F2 Fe N4 O2, C N S'
_chemical_formula_sum 'C33 H20 F2 Fe N5 O2 S'
_chemical_formula_weight 644.45
_chemical_name_systematic
; 
 ? 
;
_space_group_IT_number 2
_symmetry_cell_setting triclinic
_symmetry_space_group_name_Hall '-P 1'
_symmetry_space_group_name_H-M 'P -1'
_atom_sites_solution_hydrogens geom
_atom_sites_solution_primary direct
_atom_sites_solution_secondary difmap
_audit_creation_method SHELXL-97
_cell_angle_alpha 99.39(3)
_cell_angle_beta 99.45(3)
_cell_angle_gamma 90.81(3)
_cell_formula_units_Z 4
_cell_length_a 9.849(2)
_cell_length_b 12.100(2)
_cell_length_c 23.856(5)
_cell_measurement_reflns_used 15562
_cell_measurement_temperature 200(2)
_cell_measurement_theta_max 31.54
_cell_measurement_theta_min 0.88
_cell_volume 2764.4(10)
_computing_cell_refinement 'XDS (Kabsch, 1993)'
_computing_data_collection 'Blu-Ice (McPhillips et al, 2002)'
_computing_data_reduction 'XDS (Kabsch, 1993)'
_computing_molecular_graphics X-SEED
_computing_publication_material 'XCIF V6.12 (BrukerAXS, 2001).'
_computing_structure_refinement 'SHELXL-97 (Sheldrick, 1997)'
_computing_structure_solution 'SHELXS-97 (Sheldrick, 1990)'
_diffrn_ambient_temperature 200(2)
_diffrn_measured_fraction_theta_full 0.981
_diffrn_measured_fraction_theta_max 0.843
_diffrn_measurement_device_type 'ADSC Quantum 201r'
_diffrn_measurement_method 'scans in phi'
_diffrn_radiation_monochromator silicon
_diffrn_radiation_source 'Australian Synchrotron'
_diffrn_radiation_type synchrotron
_diffrn_radiation_wavelength 0.71073
_diffrn_reflns_av_R_equivalents 0.0318
_diffrn_reflns_av_sigmaI/netI 0.0181
_diffrn_reflns_limit_h_max 14
_diffrn_reflns_limit_h_min -14
_diffrn_reflns_limit_k_max 17
_diffrn_reflns_limit_k_min -17
_diffrn_reflns_limit_l_max 34
_diffrn_reflns_limit_l_min -34
_diffrn_reflns_number 100614
_diffrn_reflns_theta_full 27.50
_diffrn_reflns_theta_max 31.54
_diffrn_reflns_theta_min 0.88
_diffrn_standards_decay_% 0
_diffrn_standards_interval_count 0
_diffrn_standards_interval_time 0
_diffrn_standards_number 0
_exptl_absorpt_coefficient_mu 0.677
_exptl_absorpt_correction_type none
_exptl_crystal_colour black
_exptl_crystal_density_diffrn 1.548
_exptl_crystal_density_method 'not measured'
_exptl_crystal_description block
_exptl_crystal_F_000 1316
_exptl_crystal_size_max 0.03
_exptl_crystal_size_mid 0.02
_exptl_crystal_size_min 0.02
_refine_diff_density_max 1.108
_refine_diff_density_min -0.814
_refine_diff_density_rms 0.064
_refine_ls_extinction_method none
_refine_ls_goodness_of_fit_ref 1.059
_refine_ls_hydrogen_treatment constr
_refine_ls_matrix_type full
_refine_ls_number_parameters 816
_refine_ls_number_reflns 15562
_refine_ls_number_restraints 6
_refine_ls_restrained_S_all 1.060
_refine_ls_R_factor_all 0.0498
_refine_ls_R_factor_gt 0.0463
_refine_ls_shift/su_max 0.001
_refine_ls_shift/su_mean 0.000
_refine_ls_structure_factor_coef Fsqd
_refine_ls_weighting_details 'calc w=1/[\s^2^(Fo^2^)+(0.0653P)^2^+1.9254P] where P=(Fo^2^+2Fc^2^)/3'
_refine_ls_weighting_scheme calc
_refine_ls_wR_factor_gt 0.1258
_refine_ls_wR_factor_ref 0.1294
_reflns_number_gt 14302
_reflns_number_total 15562
_reflns_threshold_expression >2sigma(I)
_cod_data_source_file c4dt01701c2.cif
_cod_data_source_block wp49200k
_cod_depositor_comments
;
The following automatic conversions were performed:

'_symmetry_cell_setting' value 'Triclinic' changed to 'triclinic'
according to
/usr/data/users/saulius/crontab/automatic-downloads/rss-feeds/RSC/lib/dictionaries/cif_core.dic
dictionary named 'cif_core.dic' version 2.4.2 from 2011-04-26.

Automatic conversion script
Id: cif_fix_values 2827 2014-09-09 07:05:25Z andrius 

 Adding full bibliography for 7032829--7032835.cif.
;
_cod_original_sg_symbol_H-M P-1
_cod_database_code 7032830

loop_
_symmetry_equiv_pos_as_xyz
'x, y, z'
'-x, -y, -z'

loop_
_atom_site_label
_atom_site_type_symbol
_atom_site_fract_x
_atom_site_fract_y
_atom_site_fract_z
_atom_site_U_iso_or_equiv
_atom_site_adp_type
_atom_site_occupancy
_atom_site_symmetry_multiplicity
_atom_site_calc_flag
_atom_site_refinement_flags
_atom_site_disorder_assembly
_atom_site_disorder_group
Fe1 Fe 0.79526(2) 0.60319(2) 0.375368(9) 0.02545(6) Uani 1 1 d . . .
O2 O 0.65938(13) 0.51132(11) 0.39229(5) 0.0336(3) Uani 1 1 d . . .
N4 N 0.93812(14) 0.70809(12) 0.36240(6) 0.0276(3) Uani 1 1 d . . .
N1 N 0.70171(14) 0.58143(12) 0.29567(6) 0.0265(3) Uani 1 1 d . . .
N3 N 0.88982(14) 0.63932(13) 0.45457(6) 0.0283(3) Uani 1 1 d . . .
O1 O 0.91405(13) 0.48529(11) 0.36362(5) 0.0325(3) Uani 1 1 d . . .
N2 N 0.67548(14) 0.73278(13) 0.38340(6) 0.0286(3) Uani 1 1 d . . .
C6 C 0.82320(17) 0.41839(14) 0.26239(7) 0.0286(3) Uani 1 1 d . . .
C21 C 0.7605(2) 0.44992(16) 0.53988(8) 0.0359(4) Uani 1 1 d . . .
H21 H 0.8265 0.4711 0.5739 0.043 Uiso 1 1 calc R . .
C17 C 0.66608(18) 0.46807(15) 0.43981(7) 0.0304(3) Uani 1 1 d . . .
C8 C 0.60663(17) 0.66497(15) 0.28370(7) 0.0291(3) Uani 1 1 d . . .
C22 C 0.76677(18) 0.49985(15) 0.49043(7) 0.0300(3) Uani 1 1 d . . .
C15 C 0.66638(19) 0.80485(16) 0.43063(8) 0.0346(4) Uani 1 1 d . . .
H15 H 0.7198 0.7944 0.4662 0.042 Uiso 1 1 calc R . .
C7 C 0.72314(17) 0.50087(14) 0.25519(7) 0.0283(3) Uani 1 1 d . . .
H7 H 0.6681 0.4968 0.2182 0.034 Uiso 1 1 calc R . .
C23 C 0.87044(17) 0.58621(15) 0.49594(7) 0.0301(3) Uani 1 1 d . . .
H23 H 0.9291 0.6062 0.5322 0.036 Uiso 1 1 calc R . .
C31 C 0.96498(18) 0.73093(15) 0.31300(8) 0.0315(3) Uani 1 1 d . . .
H31 H 0.9152 0.6902 0.2781 0.038 Uiso 1 1 calc R . .
C1 C 0.91254(17) 0.41455(14) 0.31550(7) 0.0293(3) Uani 1 1 d . . .
C30 C 1.0642(2) 0.81313(18) 0.31017(9) 0.0379(4) Uani 1 1 d . . .
H30 H 1.0844 0.8247 0.2739 0.046 Uiso 1 1 calc R . .
C20 C 0.6591(2) 0.37160(17) 0.53789(8) 0.0397(4) Uani 1 1 d . . .
C12 C 0.50862(19) 0.83684(17) 0.32832(9) 0.0361(4) Uani 1 1 d . . .
C5 C 0.8355(2) 0.34006(16) 0.21253(8) 0.0351(4) Uani 1 1 d . . .
H5 H 0.7770 0.3427 0.1769 0.042 Uiso 1 1 calc R . .
C32 C 1.01194(17) 0.76485(15) 0.41274(7) 0.0312(3) Uani 1 1 d . . .
C4 C 0.9314(2) 0.26157(18) 0.21619(9) 0.0415(4) Uani 1 1 d . . .
C16 C 0.59595(17) 0.74638(15) 0.33251(7) 0.0297(3) Uani 1 1 d . . .
C24 C 0.98674(17) 0.73073(16) 0.46425(7) 0.0324(3) Uani 1 1 d . . .
C13 C 0.5037(2) 0.91365(18) 0.37931(10) 0.0420(4) Uani 1 1 d . . .
H13 H 0.4476 0.9768 0.3784 0.050 Uiso 1 1 calc R . .
C29 C 1.1317(2) 0.87639(19) 0.35974(9) 0.0429(4) Uani 1 1 d . . .
H29 H 1.1946 0.9356 0.3582 0.051 Uiso 1 1 calc R . .
C19 C 0.5598(2) 0.33842(18) 0.48925(9) 0.0418(4) Uani 1 1 d . . .
H19 H 0.4901 0.2833 0.4892 0.050 Uiso 1 1 calc R . .
C9 C 0.5283(2) 0.67450(18) 0.23130(8) 0.0376(4) Uani 1 1 d . . .
H9 H 0.5332 0.6201 0.1982 0.045 Uiso 1 1 calc R . .
C14 C 0.5803(2) 0.89616(18) 0.42986(9) 0.0410(4) Uani 1 1 d . . .
H14 H 0.5755 0.9459 0.4646 0.049 Uiso 1 1 calc R . .
C2 C 1.0091(2) 0.32942(17) 0.31619(8) 0.0387(4) Uani 1 1 d . . .
H2 H 1.0688 0.3243 0.3512 0.046 Uiso 1 1 calc R . .
C28 C 1.1072(2) 0.85300(18) 0.41340(9) 0.0407(4) Uani 1 1 d . . .
C3 C 1.0187(2) 0.25383(19) 0.26759(9) 0.0444(5) Uani 1 1 d . . .
H3 H 1.0841 0.1969 0.2689 0.053 Uiso 1 1 calc R . .
C18 C 0.5637(2) 0.38654(17) 0.44107(8) 0.0376(4) Uani 1 1 d . . .
H18 H 0.4956 0.3642 0.4078 0.045 Uiso 1 1 calc R . .
C11 C 0.4317(2) 0.84507(19) 0.27374(9) 0.0435(4) Uani 1 1 d . . .
H11 H 0.3735 0.9062 0.2695 0.052 Uiso 1 1 calc R . .
C10 C 0.4412(2) 0.7651(2) 0.22702(9) 0.0442(5) Uani 1 1 d . . .
H10 H 0.3876 0.7709 0.1908 0.053 Uiso 1 1 calc R . .
C25 C 1.0534(2) 0.7882(2) 0.51631(8) 0.0448(5) Uani 1 1 d . . .
H25 H 1.0371 0.7673 0.5514 0.054 Uiso 1 1 calc R . .
C27 C 1.1726(3) 0.9107(2) 0.46757(10) 0.0578(7) Uani 1 1 d . . .
H27 H 1.2352 0.9722 0.4696 0.069 Uiso 1 1 calc R . .
C26 C 1.1460(3) 0.8783(2) 0.51715(10) 0.0598(7) Uani 1 1 d . . .
H26 H 1.1915 0.9177 0.5532 0.072 Uiso 1 1 calc R . .
Fe2 Fe 0.44476(3) 0.20765(2) 0.124644(9) 0.02739(7) Uani 1 1 d . . .
O3 O 0.55574(14) 0.31387(12) 0.10033(6) 0.0374(3) Uani 1 1 d . . .
N7 N 0.46335(15) 0.28121(12) 0.21232(6) 0.0284(3) Uani 1 1 d . . .
N6 N 0.29405(16) 0.08083(12) 0.12787(6) 0.0309(3) Uani 1 1 d . . .
O4 O 0.58693(15) 0.11103(12) 0.14672(6) 0.0393(3) Uani 1 1 d . . .
N8 N 0.27606(15) 0.31633(12) 0.12486(6) 0.0298(3) Uani 1 1 d . . .
C64 C 0.27336(18) 0.38493(14) 0.17630(7) 0.0296(3) Uani 1 1 d . . .
C54 C 0.62425(19) 0.14996(17) 0.24991(8) 0.0348(4) Uani 1 1 d . . .
C48 C 0.25093(19) 0.01015(15) 0.07710(7) 0.0316(3) Uani 1 1 d . . .
C63 C 0.1809(2) 0.32622(17) 0.08024(8) 0.0372(4) Uani 1 1 d . . .
H63 H 0.1834 0.2791 0.0445 0.045 Uiso 1 1 calc R . .
C56 C 0.37523(18) 0.37107(14) 0.22396(7) 0.0300(3) Uani 1 1 d . . .
C40 C 0.30137(19) 0.03342(15) 0.02754(7) 0.0316(3) Uani 1 1 d . . .
C55 C 0.54020(19) 0.24510(16) 0.25489(7) 0.0329(3) Uani 1 1 d . . .
H55 H 0.5403 0.2856 0.2925 0.040 Uiso 1 1 calc R . .
C33 C 0.57367(19) 0.33486(17) 0.04967(8) 0.0346(4) Uani 1 1 d . . .
C49 C 0.64073(19) 0.08482(17) 0.19667(8) 0.0349(4) Uani 1 1 d . . .
C57 C 0.3791(2) 0.44199(17) 0.27576(8) 0.0387(4) Uani 1 1 d . . .
H57 H 0.4488 0.4354 0.3076 0.046 Uiso 1 1 calc R . .
C60 C 0.1728(2) 0.46562(16) 0.18244(9) 0.0373(4) Uani 1 1 d . . .
C47 C 0.2473(2) 0.06292(17) 0.17462(8) 0.0387(4) Uani 1 1 d . . .
H47 H 0.2779 0.1124 0.2098 0.046 Uiso 1 1 calc R . .
C34 C 0.6587(2) 0.42761(19) 0.04705(9) 0.0422(4) Uani 1 1 d . . .
H34 H 0.7015 0.4734 0.0819 0.051 Uiso 1 1 calc R . .
C62 C 0.0760(2) 0.40334(19) 0.08332(10) 0.0441(4) Uani 1 1 d . . .
H62 H 0.0085 0.4071 0.0504 0.053 Uiso 1 1 calc R . .
F4 F 0.8218(2) -0.00931(18) 0.34992(7) 0.0791(6) Uani 1 1 d . . .
C41 C 0.2631(2) -0.03846(18) -0.02392(8) 0.0437(5) Uani 1 1 d . . .
H41 H 0.2971 -0.0248 -0.0573 0.052 Uiso 1 1 calc R . .
C53 C 0.6884(2) 0.1176(2) 0.30207(9) 0.0457(5) Uani 1 1 d . . .
H53 H 0.6795 0.1610 0.3381 0.055 Uiso 1 1 calc R . .
C38 C 0.5103(2) 0.26828(18) -0.00283(8) 0.0394(4) Uani 1 1 d . . .
C61 C 0.0721(2) 0.47243(19) 0.13380(11) 0.0451(5) Uani 1 1 d . . .
H61 H 0.0020 0.5252 0.1364 0.054 Uiso 1 1 calc R . .
C44 C 0.1601(2) -0.08287(17) 0.07351(9) 0.0417(4) Uani 1 1 d . . .
C58 C 0.2802(3) 0.52410(19) 0.28164(10) 0.0476(5) Uani 1 1 d . . .
H58 H 0.2839 0.5726 0.3175 0.057 Uiso 1 1 calc R . .
C46 C 0.1546(2) -0.02607(19) 0.17439(9) 0.0454(5) Uani 1 1 d . . .
H46 H 0.1220 -0.0356 0.2087 0.054 Uiso 1 1 calc R . .
C52 C 0.7626(3) 0.0237(2) 0.29989(10) 0.0528(6) Uani 1 1 d . . .
C45 C 0.1116(3) -0.09871(19) 0.12449(10) 0.0480(5) Uani 1 1 d . . .
H45 H 0.0493 -0.1598 0.1238 0.058 Uiso 1 1 calc R . .
C36 C 0.6165(3) 0.3876(2) -0.05525(10) 0.0568(7) Uani 1 1 d . . .
C51 C 0.7790(3) -0.0413(2) 0.24862(11) 0.0553(6) Uani 1 1 d . . .
H51 H 0.8314 -0.1067 0.2486 0.066 Uiso 1 1 calc R . .
C35 C 0.6814(3) 0.4535(2) -0.00468(10) 0.0510(6) Uani 1 1 d . . .
H35 H 0.7405 0.5155 -0.0058 0.061 Uiso 1 1 calc R . .
C59 C 0.1788(2) 0.53517(19) 0.23647(11) 0.0474(5) Uani 1 1 d . . .
H59 H 0.1119 0.5901 0.2415 0.057 Uiso 1 1 calc R . .
C50 C 0.7192(2) -0.0109(2) 0.19761(9) 0.0464(5) Uani 1 1 d . . .
H50 H 0.7311 -0.0556 0.1622 0.056 Uiso 1 1 calc R . .
C43 C 0.1222(3) -0.1537(2) 0.01968(10) 0.0552(6) Uani 1 1 d . . .
H43 H 0.0606 -0.2166 0.0162 0.066 Uiso 1 1 calc R . .
C42 C 0.1741(3) -0.1318(2) -0.02738(10) 0.0558(6) Uani 1 1 d . . .
H42 H 0.1493 -0.1808 -0.0632 0.067 Uiso 1 1 calc R . .
S1 S 0.81163(8) 0.69155(7) 0.16475(3) 0.06365(18) Uani 1 1 d . . .
N10' N 0.3381(6) 0.1464(5) 0.3323(3) 0.0135(9) Uani 0.461(5) 1 d PU A 2
N5 N 0.38903(15) 0.13139(12) 0.03743(6) 0.0293(3) Uani 1 1 d . . .
F3 F 0.6381(2) 0.41576(18) -0.10621(6) 0.0865(7) Uani 1 1 d . . .
C39 C 0.4225(2) 0.17135(18) -0.00607(8) 0.0390(4) Uani 1 1 d . . .
H39 H 0.3852 0.1326 -0.0435 0.047 Uiso 1 1 calc R . .
C37 C 0.5324(3) 0.2975(2) -0.05599(9) 0.0526(6) Uani 1 1 d . . .
H37 H 0.4890 0.2546 -0.0915 0.063 Uiso 1 1 calc R . .
C65 C 0.8413(3) 0.6923(2) 0.09999(12) 0.0593(7) Uani 1 1 d . . .
N9 N 0.8515(4) 0.7038(4) 0.05973(13) 0.140(2) Uani 1 1 d . . .
F2 F 0.65272(17) 0.32341(13) 0.58527(6) 0.0559(4) Uani 1 1 d . . .
F1 F 0.94512(17) 0.18705(13) 0.16839(6) 0.0613(4) Uani 1 1 d . . .
C66 C 0.2762(4) 0.1773(3) 0.38882(19) 0.0353(8) Uani 0.539(5) 1 d P A 1
S2' S 0.2428(3) 0.1709(3) 0.42113(14) 0.0630(8) Uiso 0.461(5) 1 d P A 2
N10 N 0.2463(8) 0.2008(6) 0.4266(2) 0.065(2) Uani 0.539(5) 1 d P A 1
C66' C 0.2950(5) 0.1549(4) 0.3575(3) 0.0427(11) Uani 0.461(5) 1 d P A 2
S2 S 0.3335(4) 0.1446(3) 0.32580(16) 0.0675(11) Uani 0.539(5) 1 d P A 1

loop_
_atom_site_aniso_label
_atom_site_aniso_U_11
_atom_site_aniso_U_22
_atom_site_aniso_U_33
_atom_site_aniso_U_23
_atom_site_aniso_U_13
_atom_site_aniso_U_12
Fe1 0.02411(11) 0.03143(12) 0.01949(11) 0.00342(8) 0.00094(8) -0.00213(8)
O2 0.0314(6) 0.0426(7) 0.0256(6) 0.0099(5) -0.0025(4) -0.0089(5)
N4 0.0247(6) 0.0329(7) 0.0247(6) 0.0033(5) 0.0041(5) -0.0009(5)
N1 0.0249(6) 0.0325(6) 0.0212(6) 0.0049(5) 0.0010(5) -0.0011(5)
N3 0.0256(6) 0.0364(7) 0.0207(6) 0.0013(5) 0.0018(5) -0.0025(5)
O1 0.0333(6) 0.0356(6) 0.0248(6) 0.0019(5) -0.0033(4) 0.0041(5)
N2 0.0253(6) 0.0358(7) 0.0241(6) 0.0031(5) 0.0048(5) -0.0013(5)
C6 0.0284(7) 0.0318(7) 0.0237(7) 0.0032(6) 0.0011(5) -0.0020(6)
C21 0.0414(9) 0.0404(9) 0.0253(8) 0.0076(7) 0.0021(7) 0.0018(7)
C17 0.0301(7) 0.0354(8) 0.0252(7) 0.0060(6) 0.0025(6) -0.0016(6)
C8 0.0269(7) 0.0348(8) 0.0253(7) 0.0062(6) 0.0019(6) 0.0008(6)
C22 0.0306(7) 0.0356(8) 0.0231(7) 0.0054(6) 0.0020(6) 0.0008(6)
C15 0.0305(8) 0.0420(9) 0.0298(8) 0.0005(7) 0.0062(6) -0.0005(7)
C7 0.0270(7) 0.0344(8) 0.0217(7) 0.0042(6) -0.0005(5) -0.0031(6)
C23 0.0289(7) 0.0376(8) 0.0217(7) 0.0027(6) 0.0006(5) 0.0005(6)
C31 0.0298(8) 0.0377(8) 0.0273(8) 0.0056(6) 0.0056(6) 0.0003(6)
C1 0.0294(7) 0.0322(8) 0.0250(7) 0.0039(6) 0.0013(6) -0.0005(6)
C30 0.0355(9) 0.0455(10) 0.0352(9) 0.0104(8) 0.0100(7) -0.0032(8)
C20 0.0515(11) 0.0411(9) 0.0290(8) 0.0122(7) 0.0077(8) -0.0011(8)
C12 0.0300(8) 0.0409(9) 0.0372(9) 0.0065(7) 0.0051(7) 0.0039(7)
C5 0.0364(9) 0.0399(9) 0.0260(8) 0.0010(7) 0.0011(6) 0.0010(7)
C32 0.0261(7) 0.0378(8) 0.0274(8) -0.0001(6) 0.0040(6) -0.0041(6)
C4 0.0462(10) 0.0434(10) 0.0315(9) -0.0039(7) 0.0061(8) 0.0067(8)
C16 0.0249(7) 0.0370(8) 0.0268(7) 0.0052(6) 0.0038(6) -0.0004(6)
C24 0.0273(7) 0.0407(9) 0.0266(8) -0.0005(6) 0.0035(6) -0.0063(6)
C13 0.0344(9) 0.0423(10) 0.0478(11) 0.0012(8) 0.0082(8) 0.0069(8)
C29 0.0386(10) 0.0477(11) 0.0429(10) 0.0062(8) 0.0111(8) -0.0119(8)
C19 0.0457(10) 0.0429(10) 0.0375(10) 0.0115(8) 0.0053(8) -0.0101(8)
C9 0.0375(9) 0.0458(10) 0.0279(8) 0.0075(7) -0.0008(7) 0.0071(8)
C14 0.0359(9) 0.0449(10) 0.0391(10) -0.0052(8) 0.0095(7) 0.0031(8)
C2 0.0386(9) 0.0413(9) 0.0331(9) 0.0052(7) -0.0027(7) 0.0083(7)
C28 0.0355(9) 0.0481(11) 0.0363(9) 0.0000(8) 0.0077(7) -0.0126(8)
C3 0.0456(11) 0.0452(10) 0.0392(10) 0.0018(8) 0.0016(8) 0.0147(9)
C18 0.0377(9) 0.0435(10) 0.0304(8) 0.0079(7) 0.0015(7) -0.0088(8)
C11 0.0393(10) 0.0499(11) 0.0421(11) 0.0133(9) 0.0026(8) 0.0129(8)
C10 0.0418(10) 0.0552(12) 0.0347(9) 0.0130(9) -0.0020(8) 0.0122(9)
C25 0.0428(10) 0.0602(13) 0.0264(8) -0.0040(8) 0.0037(7) -0.0171(9)
C27 0.0557(13) 0.0688(15) 0.0423(12) -0.0069(11) 0.0081(10) -0.0351(12)
C26 0.0571(14) 0.0762(17) 0.0367(11) -0.0124(11) 0.0050(10) -0.0339(13)
Fe2 0.03390(13) 0.03072(12) 0.01701(11) 0.00306(8) 0.00373(8) 0.00052(9)
O3 0.0404(7) 0.0436(7) 0.0259(6) 0.0061(5) -0.0004(5) -0.0111(6)
N7 0.0317(7) 0.0314(6) 0.0223(6) 0.0036(5) 0.0062(5) -0.0002(5)
N6 0.0391(7) 0.0305(7) 0.0232(6) 0.0036(5) 0.0068(5) -0.0040(6)
O4 0.0477(8) 0.0471(7) 0.0257(6) 0.0082(5) 0.0102(5) 0.0152(6)
N8 0.0314(7) 0.0320(7) 0.0261(7) 0.0062(5) 0.0041(5) 0.0001(5)
C64 0.0310(8) 0.0285(7) 0.0304(8) 0.0050(6) 0.0086(6) -0.0021(6)
C54 0.0350(8) 0.0442(9) 0.0262(8) 0.0079(7) 0.0058(6) 0.0041(7)
C48 0.0371(8) 0.0305(8) 0.0267(8) 0.0032(6) 0.0062(6) -0.0028(6)
C63 0.0368(9) 0.0422(9) 0.0321(9) 0.0087(7) 0.0014(7) 0.0029(7)
C56 0.0337(8) 0.0303(7) 0.0262(7) 0.0031(6) 0.0081(6) -0.0023(6)
C40 0.0375(8) 0.0310(8) 0.0254(7) 0.0019(6) 0.0060(6) -0.0037(6)
C55 0.0352(8) 0.0396(9) 0.0231(7) 0.0035(6) 0.0041(6) 0.0006(7)
C33 0.0324(8) 0.0417(9) 0.0281(8) 0.0058(7) 0.0010(6) -0.0057(7)
C49 0.0359(8) 0.0421(9) 0.0288(8) 0.0092(7) 0.0079(6) 0.0048(7)
C57 0.0460(10) 0.0383(9) 0.0302(9) -0.0014(7) 0.0093(7) -0.0010(8)
C60 0.0363(9) 0.0327(8) 0.0451(10) 0.0068(7) 0.0128(8) 0.0029(7)
C47 0.0489(10) 0.0407(9) 0.0276(8) 0.0054(7) 0.0106(7) -0.0079(8)
C34 0.0412(10) 0.0472(11) 0.0350(9) 0.0060(8) -0.0006(7) -0.0137(8)
C62 0.0366(9) 0.0494(11) 0.0461(11) 0.0145(9) -0.0005(8) 0.0072(8)
F4 0.0944(13) 0.1103(14) 0.0384(8) 0.0294(8) 0.0070(8) 0.0560(11)
C41 0.0603(13) 0.0410(10) 0.0277(8) -0.0020(7) 0.0096(8) -0.0121(9)
C53 0.0477(11) 0.0628(13) 0.0273(9) 0.0103(8) 0.0046(8) 0.0144(10)
C38 0.0426(10) 0.0493(11) 0.0255(8) 0.0049(7) 0.0062(7) -0.0134(8)
C61 0.0386(10) 0.0435(10) 0.0561(13) 0.0139(9) 0.0097(9) 0.0106(8)
C44 0.0500(11) 0.0374(9) 0.0363(10) 0.0035(7) 0.0075(8) -0.0126(8)
C58 0.0582(13) 0.0416(10) 0.0420(11) -0.0064(8) 0.0182(9) 0.0037(9)
C46 0.0568(12) 0.0471(11) 0.0354(10) 0.0104(8) 0.0147(9) -0.0121(9)
C52 0.0547(13) 0.0725(16) 0.0350(10) 0.0198(10) 0.0056(9) 0.0233(12)
C45 0.0565(13) 0.0454(11) 0.0432(11) 0.0091(9) 0.0117(9) -0.0180(10)
C36 0.0645(15) 0.0750(16) 0.0316(10) 0.0150(10) 0.0067(9) -0.0288(13)
C51 0.0627(14) 0.0621(14) 0.0454(12) 0.0172(11) 0.0110(10) 0.0287(12)
C35 0.0541(13) 0.0573(13) 0.0400(11) 0.0121(9) 0.0016(9) -0.0242(11)
C59 0.0496(12) 0.0398(10) 0.0541(13) -0.0001(9) 0.0202(10) 0.0092(9)
C50 0.0540(12) 0.0519(12) 0.0353(10) 0.0082(9) 0.0111(9) 0.0172(10)
C43 0.0741(16) 0.0452(11) 0.0418(11) -0.0014(9) 0.0074(11) -0.0270(11)
C42 0.0777(17) 0.0474(12) 0.0362(11) -0.0071(9) 0.0081(11) -0.0245(12)
S1 0.0730(4) 0.0725(4) 0.0440(3) 0.0001(3) 0.0151(3) 0.0062(3)
N10' 0.0159(12) 0.0139(12) 0.0107(11) 0.0009(8) 0.0038(8) -0.0022(8)
N5 0.0316(7) 0.0323(7) 0.0230(6) 0.0024(5) 0.0041(5) -0.0032(5)
F3 0.1104(15) 0.1117(15) 0.0362(7) 0.0214(8) 0.0059(8) -0.0665(12)
C39 0.0444(10) 0.0477(10) 0.0231(8) 0.0003(7) 0.0068(7) -0.0137(8)
C37 0.0619(14) 0.0666(14) 0.0277(9) 0.0066(9) 0.0063(9) -0.0270(12)
C65 0.0574(14) 0.0624(15) 0.0514(14) 0.0090(11) -0.0079(11) -0.0250(12)
N9 0.137(3) 0.204(4) 0.0708(18) 0.090(2) -0.0610(19) -0.135(3)
F2 0.0759(10) 0.0586(8) 0.0360(6) 0.0222(6) 0.0046(6) -0.0141(7)
F1 0.0728(10) 0.0659(9) 0.0375(7) -0.0119(6) 0.0048(6) 0.0272(8)
C66 0.0329(16) 0.0431(18) 0.034(2) 0.0172(16) 0.0083(15) -0.0054(13)
N10 0.098(4) 0.060(3) 0.029(2) 0.018(2) -0.024(2) -0.030(3)
C66' 0.040(2) 0.053(3) 0.042(3) 0.020(2) 0.014(2) 0.0118(19)
S2 0.0745(14) 0.0773(14) 0.0596(17) 0.0212(10) 0.0258(11) 0.0237(10)

loop_
_atom_type_symbol
_atom_type_description
_atom_type_scat_dispersion_real
_atom_type_scat_dispersion_imag
_atom_type_scat_source
C C 0.0033 0.0016 'International Tables Vol C Tables 4.2.6.8 and 6.1.1.4'
H H 0.0000 0.0000 'International Tables Vol C Tables 4.2.6.8 and 6.1.1.4'
N N 0.0061 0.0033 'International Tables Vol C Tables 4.2.6.8 and 6.1.1.4'
O O 0.0106 0.0060 'International Tables Vol C Tables 4.2.6.8 and 6.1.1.4'
F F 0.0171 0.0103 'International Tables Vol C Tables 4.2.6.8 and 6.1.1.4'
S S 0.1246 0.1234 'International Tables Vol C Tables 4.2.6.8 and 6.1.1.4'
Fe Fe 0.3463 0.8444 'International Tables Vol C Tables 4.2.6.8 and 6.1.1.4'

loop_
_geom_angle_atom_site_label_1
_geom_angle_atom_site_label_2
_geom_angle_atom_site_label_3
_geom_angle
O2 Fe1 O1 93.25(6)
O2 Fe1 N3 94.43(6)
O1 Fe1 N3 88.62(6)
O2 Fe1 N1 89.14(6)
O1 Fe1 N1 94.96(6)
N3 Fe1 N1 174.80(6)
O2 Fe1 N4 175.95(6)
O1 Fe1 N4 89.38(6)
N3 Fe1 N4 82.56(7)
N1 Fe1 N4 93.69(6)
O2 Fe1 N2 90.37(6)
O1 Fe1 N2 175.73(6)
N3 Fe1 N2 93.35(7)
N1 Fe1 N2 82.82(7)
N4 Fe1 N2 87.12(6)
C17 O2 Fe1 125.57(11)
C31 N4 C32 118.87(15)
C31 N4 Fe1 128.42(12)
C32 N4 Fe1 112.66(11)
C7 N1 C8 120.89(14)
C7 N1 Fe1 125.27(12)
C8 N1 Fe1 113.82(11)
C23 N3 C24 121.28(14)
C23 N3 Fe1 125.12(12)
C24 N3 Fe1 113.59(11)
C1 O1 Fe1 126.22(11)
C15 N2 C16 118.88(16)
C15 N2 Fe1 127.95(13)
C16 N2 Fe1 113.16(12)
C5 C6 C7 116.43(15)
C5 C6 C1 119.97(16)
C7 C6 C1 123.55(15)
C20 C21 C22 119.20(17)
C20 C21 H21 120.4
C22 C21 H21 120.4
O2 C17 C18 117.29(15)
O2 C17 C22 124.91(16)
C18 C17 C22 117.78(16)
C9 C8 C16 118.92(16)
C9 C8 N1 127.50(16)
C16 C8 N1 113.58(14)
C21 C22 C23 116.86(15)
C21 C22 C17 119.76(16)
C23 C22 C17 123.24(15)
N2 C15 C14 122.10(18)
N2 C15 H15 119.0
C14 C15 H15 119.0
N1 C7 C6 124.62(15)
N1 C7 H7 117.7
C6 C7 H7 117.7
N3 C23 C22 124.17(15)
N3 C23 H23 117.9
C22 C23 H23 117.9
N4 C31 C30 122.42(17)
N4 C31 H31 118.8
C30 C31 H31 118.8
O1 C1 C2 117.24(15)
O1 C1 C6 125.20(16)
C2 C1 C6 117.55(16)
C29 C30 C31 119.64(18)
C29 C30 H30 120.2
C31 C30 H30 120.2
C21 C20 F2 119.39(18)
C21 C20 C19 122.54(18)
F2 C20 C19 118.07(18)
C16 C12 C13 117.48(18)
C16 C12 C11 118.22(18)
C13 C12 C11 124.30(19)
C4 C5 C6 119.27(17)
C4 C5 H5 120.4
C6 C5 H5 120.4
N4 C32 C28 121.85(17)
N4 C32 C24 116.47(15)
C28 C32 C24 121.67(16)
C5 C4 F1 119.64(18)
C5 C4 C3 122.41(18)
F1 C4 C3 117.95(19)
N2 C16 C12 122.14(16)
N2 C16 C8 116.53(15)
C12 C16 C8 121.33(16)
C25 C24 N3 127.80(17)
C25 C24 C32 118.97(17)
N3 C24 C32 113.21(15)
C14 C13 C12 119.27(19)
C14 C13 H13 120.4
C12 C13 H13 120.4
C30 C29 C28 119.36(18)
C30 C29 H29 120.3
C28 C29 H29 120.3
C18 C19 C20 119.05(18)
C18 C19 H19 120.5
C20 C19 H19 120.5
C8 C9 C10 119.81(19)
C8 C9 H9 120.1
C10 C9 H9 120.1
C13 C14 C15 120.06(18)
C13 C14 H14 120.0
C15 C14 H14 120.0
C3 C2 C1 121.62(17)
C3 C2 H2 119.2
C1 C2 H2 119.2
C32 C28 C27 117.71(19)
C32 C28 C29 117.56(18)
C27 C28 C29 124.73(19)
C2 C3 C4 119.17(19)
C2 C3 H3 120.4
C4 C3 H3 120.4
C19 C18 C17 121.67(18)
C19 C18 H18 119.2
C17 C18 H18 119.2
C10 C11 C12 120.03(19)
C10 C11 H11 120.0
C12 C11 H11 120.0
C11 C10 C9 121.68(18)
C11 C10 H10 119.2
C9 C10 H10 119.2
C24 C25 C26 119.5(2)
C24 C25 H25 120.3
C26 C25 H25 120.3
C26 C27 C28 120.2(2)
C26 C27 H27 119.9
C28 C27 H27 119.9
C27 C26 C25 122.0(2)
C27 C26 H26 119.0
C25 C26 H26 119.0
O3 Fe2 O4 97.45(7)
O3 Fe2 N7 98.60(6)
O4 Fe2 N7 88.16(6)
O3 Fe2 N5 88.35(6)
O4 Fe2 N5 98.14(7)
N7 Fe2 N5 169.98(6)
O3 Fe2 N8 92.20(6)
O4 Fe2 N8 163.36(6)
N7 Fe2 N8 76.98(6)
N5 Fe2 N8 95.65(6)
O3 Fe2 N6 164.34(6)
O4 Fe2 N6 89.73(7)
N7 Fe2 N6 95.51(6)
N5 Fe2 N6 76.83(6)
N8 Fe2 N6 84.37(6)
C33 O3 Fe2 133.83(12)
C55 N7 C56 119.69(15)
C55 N7 Fe2 124.96(13)
C56 N7 Fe2 115.15(11)
C47 N6 C48 119.13(16)
C47 N6 Fe2 125.61(13)
C48 N6 Fe2 115.14(11)
C49 O4 Fe2 132.68(12)
C63 N8 C64 118.64(16)
C63 N8 Fe2 126.31(13)
C64 N8 Fe2 114.97(11)
N8 C64 C60 121.70(17)
N8 C64 C56 117.55(15)
C60 C64 C56 120.74(17)
C49 C54 C53 119.36(18)
C49 C54 C55 123.85(16)
C53 C54 C55 116.72(17)
N6 C48 C44 121.67(16)
N6 C48 C40 117.47(15)
C44 C48 C40 120.86(16)
N8 C63 C62 122.89(19)
N8 C63 H63 118.6
C62 C63 H63 118.6
C57 C56 C64 119.04(17)
C57 C56 N7 126.61(17)
C64 C56 N7 114.34(15)
C41 C40 N5 126.72(17)
C41 C40 C48 118.76(17)
N5 C40 C48 114.52(15)
N7 C55 C54 125.69(17)
N7 C55 H55 117.2
C54 C55 H55 117.2
O3 C33 C34 118.95(17)
O3 C33 C38 122.81(17)
C34 C33 C38 118.24(17)
O4 C49 C50 118.87(18)
O4 C49 C54 122.73(17)
C50 C49 C54 118.40(17)
C56 C57 C58 120.19(19)
C56 C57 H57 119.9
C58 C57 H57 119.9
C64 C60 C61 117.74(18)
C64 C60 C59 118.41(19)
C61 C60 C59 123.85(19)
N6 C47 C46 122.69(18)
N6 C47 H47 118.7
C46 C47 H47 118.7
C35 C34 C33 121.49(19)
C35 C34 H34 119.3
C33 C34 H34 119.3
C61 C62 C63 119.32(19)
C61 C62 H62 120.3
C63 C62 H62 120.3
C40 C41 C42 120.41(19)
C40 C41 H41 119.8
C42 C41 H41 119.8
C52 C53 C54 119.2(2)
C52 C53 H53 120.4
C54 C53 H53 120.4
C33 C38 C37 119.56(18)
C33 C38 C39 123.73(17)
C37 C38 C39 116.71(18)
C62 C61 C60 119.69(19)
C62 C61 H61 120.2
C60 C61 H61 120.2
C48 C44 C43 118.50(19)
C48 C44 C45 117.47(18)
C43 C44 C45 124.03(19)
C59 C58 C57 121.0(2)
C59 C58 H58 119.5
C57 C58 H58 119.5
C45 C46 C47 119.32(19)
C45 C46 H46 120.3
C47 C46 H46 120.3
C53 C52 F4 119.5(2)
C53 C52 C51 122.4(2)
F4 C52 C51 118.1(2)
C46 C45 C44 119.70(19)
C46 C45 H45 120.2
C44 C45 H45 120.2
C37 C36 F3 119.1(2)
C37 C36 C35 122.8(2)
F3 C36 C35 118.1(2)
C50 C51 C52 119.4(2)
C50 C51 H51 120.3
C52 C51 H51 120.3
C34 C35 C36 118.9(2)
C34 C35 H35 120.6
C36 C35 H35 120.6
C58 C59 C60 120.5(2)
C58 C59 H59 119.7
C60 C59 H59 119.7
C51 C50 C49 121.2(2)
C51 C50 H50 119.4
C49 C50 H50 119.4
C42 C43 C44 120.0(2)
C42 C43 H43 120.0
C44 C43 H43 120.0
C43 C42 C41 121.4(2)
C43 C42 H42 119.3
C41 C42 H42 119.3
C39 N5 C40 119.79(15)
C39 N5 Fe2 124.77(12)
C40 N5 Fe2 115.31(11)
N5 C39 C38 126.07(17)
N5 C39 H39 117.0
C38 C39 H39 117.0
C36 C37 C38 119.0(2)
C36 C37 H37 120.5
C38 C37 H37 120.5
N9 C65 S1 171.1(4)
N10 C66 S2 176.4(5)
N10' C66' S2' 165.4(7)

loop_
_geom_bond_atom_site_label_1
_geom_bond_atom_site_label_2
_geom_bond_distance
Fe1 O2 1.8632(14)
Fe1 O1 1.8726(14)
Fe1 N3 1.9414(15)
Fe1 N1 1.9461(14)
Fe1 N4 1.9767(15)
Fe1 N2 1.9788(16)
O2 C17 1.316(2)
N4 C31 1.320(2)
N4 C32 1.368(2)
N1 C7 1.301(2)
N1 C8 1.419(2)
N3 C23 1.300(2)
N3 C24 1.415(2)
O1 C1 1.313(2)
N2 C15 1.324(2)
N2 C16 1.368(2)
C6 C5 1.418(2)
C6 C7 1.423(2)
C6 C1 1.427(2)
C21 C20 1.357(3)
C21 C22 1.420(2)
C21 H21 0.9500
C17 C18 1.408(2)
C17 C22 1.426(2)
C8 C9 1.380(2)
C8 C16 1.416(2)
C22 C23 1.426(2)
C15 C14 1.402(3)
C15 H15 0.9500
C7 H7 0.9500
C23 H23 0.9500
C31 C30 1.402(3)
C31 H31 0.9500
C1 C2 1.412(3)
C30 C29 1.363(3)
C30 H30 0.9500
C20 F2 1.363(2)
C20 C19 1.389(3)
C12 C16 1.408(3)
C12 C13 1.413(3)
C12 C11 1.414(3)
C5 C4 1.351(3)
C5 H5 0.9500
C32 C28 1.407(3)
C32 C24 1.416(2)
C4 F1 1.360(2)
C4 C3 1.395(3)
C24 C25 1.377(2)
C13 C14 1.363(3)
C13 H13 0.9500
C29 C28 1.412(3)
C29 H29 0.9500
C19 C18 1.376(3)
C19 H19 0.9500
C9 C10 1.409(3)
C9 H9 0.9500
C14 H14 0.9500
C2 C3 1.372(3)
C2 H2 0.9500
C28 C27 1.411(3)
C3 H3 0.9500
C18 H18 0.9500
C11 C10 1.368(3)
C11 H11 0.9500
C10 H10 0.9500
C25 C26 1.406(3)
C25 H25 0.9500
C27 C26 1.368(4)
C27 H27 0.9500
C26 H26 0.9500
Fe2 O3 1.8960(15)
Fe2 O4 1.9000(15)
Fe2 N7 2.1124(15)
Fe2 N5 2.1133(16)
Fe2 N8 2.1336(16)
Fe2 N6 2.1391(16)
O3 C33 1.313(2)
N7 C55 1.303(2)
N7 C56 1.421(2)
N6 C47 1.322(2)
N6 C48 1.364(2)
O4 C49 1.312(2)
N8 C63 1.320(2)
N8 C64 1.369(2)
C64 C60 1.409(3)
C64 C56 1.421(2)
C54 C49 1.416(3)
C54 C53 1.417(3)
C54 C55 1.428(3)
C48 C44 1.410(3)
C48 C40 1.422(2)
C63 C62 1.404(3)
C63 H63 0.9500
C56 C57 1.379(2)
C40 C41 1.377(3)
C40 N5 1.421(2)
C55 H55 0.9500
C33 C34 1.407(3)
C33 C38 1.417(3)
C49 C50 1.403(3)
C57 C58 1.408(3)
C57 H57 0.9500
C60 C61 1.411(3)
C60 C59 1.412(3)
C47 C46 1.401(3)
C47 H47 0.9500
C34 C35 1.373(3)
C34 H34 0.9500
C62 C61 1.356(3)
C62 H62 0.9500
F4 C52 1.363(2)
C41 C42 1.403(3)
C41 H41 0.9500
C53 C52 1.358(3)
C53 H53 0.9500
C38 C37 1.420(3)
C38 C39 1.431(3)
C61 H61 0.9500
C44 C43 1.414(3)
C44 C45 1.417(3)
C58 C59 1.369(4)
C58 H58 0.9500
C46 C45 1.361(3)
C46 H46 0.9500
C52 C51 1.377(4)
C45 H45 0.9500
C36 C37 1.355(3)
C36 F3 1.363(2)
C36 C35 1.385(3)
C51 C50 1.371(3)
C51 H51 0.9500
C35 H35 0.9500
C59 H59 0.9500
C50 H50 0.9500
C43 C42 1.369(3)
C43 H43 0.9500
C42 H42 0.9500
S1 C65 1.620(3)
N10' C66' 0.787(10)
N5 C39 1.300(2)
C39 H39 0.9500
C37 H37 0.9500
C65 N9 1.013(4)
C66 N10 0.994(8)
C66 S2 1.681(6)
S2' C66' 1.663(8)
